data_7122488
loop_
_publ_author_name
'Pa\'nczyk, Katarzyna'
'\.Zelaszczyk, Dorota'
'Koczurkiewicz, Paulina'
'S\/loczy\'nska, Karolina'
'P\;ekala, El\.zbieta'
'\.Zes\/lawska, Ewa'
'Nitek, Wojciech'
'\.Zmudzki, Pawe\/l'
'Marona, Henryk'
'Waszkielewicz, Anna'

_publ_section_title
;
 Synthesis and anticonvulsant activity of phenoxyacetyl derivatives of
 amines, including aminoalkanols and amino acids.
;
_journal_issue 11
_journal_name_full MedChemComm
_journal_page_first 1933
_journal_page_last 1948
_journal_paper_doi 10.1039/c8md00430g
_journal_volume 9
_journal_year 2018
_chemical_absolute_configuration syn
_chemical_formula_moiety 'C12 H20 N O3'
_chemical_formula_sum 'C14 H20 N O3'
_chemical_formula_weight 250.31
_chemical_name_systematic
;
R,S-2-(2,6-dimethylphenoxy)-N-(2-hydroxybutyl)acetamide
;
_space_group_IT_number 33
_space_group_name_Hall 'P 2c -2n'
_space_group_name_H-M_alt 'P n a 21'
_symmetry_cell_setting orthorhombic
_symmetry_Int_Tables_number 33
_symmetry_space_group_name_Hall 'P 2c -2n'
_symmetry_space_group_name_H-M 'P n a 21'
_atom_sites_solution_hydrogens mixed
_audit_creation_date 2016-10-28T21:18:35-00:00
_audit_creation_method 'WinGX routine CIF_UPDATE'
_audit_update_record
;
2018-03-26 deposited with the CCDC.
2018-09-21 downloaded from the CCDC.
;
_cell_angle_alpha 90
_cell_angle_beta 90
_cell_angle_gamma 90
_cell_formula_units_Z 4
_cell_length_a 21.4310(13)
_cell_length_b 8.4830(18)
_cell_length_c 7.516(3)
_cell_measurement_reflns_used 3105
_cell_measurement_temperature 293(2)
_cell_measurement_theta_max 27.485
_cell_measurement_theta_min 0.998
_cell_volume 1366.4(6)
_computing_cell_refinement 'HKL Scalepack (Otwinowski & Minor 1997)'
_computing_data_collection 'Collect (Bruker AXS BV, 1997-2004)'
_computing_data_reduction 'HKL Denzo and Scalepack (Otwinowski & Minor 1997)'
_computing_molecular_graphics 'Ortep (Johnson, 1976)'
_computing_structure_refinement 'SHELXL-2013 (Sheldrick, 2013)'
_diffrn_ambient_temperature 293(2)
_diffrn_detector_area_resol_mean 9
_diffrn_measured_fraction_theta_full 0.795
_diffrn_measured_fraction_theta_max 0.831
_diffrn_measurement_device '95mm CCD camera on \k-goniostat'
_diffrn_measurement_device_type KappaCCD
_diffrn_measurement_method CCD
_diffrn_orient_matrix_type 'by Bruker AXS Collect from scalepack cell'
_diffrn_orient_matrix_UB_11 0.0764411
_diffrn_orient_matrix_UB_12 0.0950857
_diffrn_orient_matrix_UB_13 -0.0064939
_diffrn_orient_matrix_UB_21 -0.1080045
_diffrn_orient_matrix_UB_22 0.0687606
_diffrn_orient_matrix_UB_23 0.0013599
_diffrn_orient_matrix_UB_31 0.0139273
_diffrn_orient_matrix_UB_32 0.0113443
_diffrn_orient_matrix_UB_33 0.0461882
_diffrn_radiation_monochromator 'horizonally mounted graphite crystal'
_diffrn_radiation_type MoK\a
_diffrn_radiation_wavelength 0.71073
_diffrn_reflns_av_R_equivalents 0.0982
_diffrn_reflns_Laue_measured_fraction_full 0.795
_diffrn_reflns_Laue_measured_fraction_max 0.831
_diffrn_reflns_limit_h_max 27
_diffrn_reflns_limit_h_min -27
_diffrn_reflns_limit_k_max 10
_diffrn_reflns_limit_k_min -10
_diffrn_reflns_limit_l_max 9
_diffrn_reflns_limit_l_min -9
_diffrn_reflns_number 6398
_diffrn_reflns_point_group_measured_fraction_full 0.718
_diffrn_reflns_point_group_measured_fraction_max 0.768
_diffrn_reflns_theta_full 25.242
_diffrn_reflns_theta_max 27.385
_diffrn_reflns_theta_min 3.311
_exptl_absorpt_coefficient_mu 0.085
_exptl_absorpt_correction_T_max 1
_exptl_absorpt_correction_T_min 0.6071
_exptl_absorpt_correction_type multi-scan
_exptl_absorpt_process_details '(DENZO-SMN; Otwinowski & Minor, 1997)'
_exptl_crystal_colour colourless
_exptl_crystal_density_diffrn 1.217
_exptl_crystal_density_method 'not measured'
_exptl_crystal_description block
_exptl_crystal_F_000 540
_exptl_crystal_size_max 0.35
_exptl_crystal_size_mid 0.24
_exptl_crystal_size_min 0.09
_refine_diff_density_max 0.261
_refine_diff_density_min -0.265
_refine_diff_density_rms 0.056
_refine_ls_abs_structure_details
;
 Flack x determined using 533 quotients [(I+)-(I-)]/[(I+)+(I-)]
 (Parsons and Flack (2004), Acta Cryst. A60, s61).
;
_refine_ls_abs_structure_Flack -2.4(10)
_refine_ls_extinction_coef 0.023(9)
_refine_ls_extinction_expression Fc^*^=kFc[1+0.001xFc^2^\l^3^/sin(2\q)]^-1/4^
_refine_ls_extinction_method SHELXL
_refine_ls_goodness_of_fit_gt 3.032
_refine_ls_goodness_of_fit_ref 1.092
_refine_ls_hydrogen_treatment mixed
_refine_ls_matrix_type full
_refine_ls_number_parameters 186
_refine_ls_number_reflns 2386
_refine_ls_number_restraints 1
_refine_ls_restrained_S_all 1.092
_refine_ls_R_factor_all 0.1133
_refine_ls_R_factor_gt 0.0851
_refine_ls_shift/su_max 0
_refine_ls_shift/su_mean 0
_refine_ls_structure_factor_coef Fsqd
_refine_ls_weighting_details 'w=1/[\s^2^(Fo^2^)+(0.0785P)^2^+1.3585P] where P=(Fo^2^+2Fc^2^)/3'
_refine_ls_weighting_scheme calc
_refine_ls_wR_factor_gt 0.1979
_refine_ls_wR_factor_ref 0.215
_reflns_number_gt 1782
_reflns_number_total 2386
_reflns_threshold_expression 'I > 2\s(I)'
_cod_data_source_file c8md00430g2.cif
_cod_data_source_block aw_5x
_cod_depositor_comments
;
The following automatic conversions were performed:

'_exptl_absorpt_correction_type' value 'Multi-scan' changed to
'multi-scan' according to
/home/data/users/saulius/crontab/automatic-downloads/rss-feeds/RSC/lib/dictionaries/cif_core.dic
dictionary named 'cif_core.dic' version 2.4.2 from 2011-04-26.

Automatic conversion script
Id: cif_fix_values 4973 2017-02-22 13:04:09Z antanas 

 Adding full bibliography for 7122487--7122489.cif.
;
_cod_database_code 7122488
_shelxl_version_number 2013-4

loop_
_symmetry_equiv_pos_as_xyz
'x, y, z'
'-x, -y, z+1/2'
'-x+1/2, y+1/2, z+1/2'
'x+1/2, -y+1/2, z'

loop_
_atom_site_label
_atom_site_type_symbol
_atom_site_fract_x
_atom_site_fract_y
_atom_site_fract_z
_atom_site_U_iso_or_equiv
_atom_site_adp_type
_atom_site_occupancy
_atom_site_calc_flag
_atom_site_disorder_assembly
_atom_site_disorder_group
O3 O 0.30695(18) 0.7404(6) 0.2943(6) 0.0323(10) Uani 1 d . .
O2 O 0.4574(2) 0.7300(7) 0.4960(6) 0.0392(12) Uani 1 d . .
N1 N 0.4250(2) 0.7162(9) 0.2112(7) 0.0374(14) Uani 1 d . .
C7 C 0.2447(2) 0.7062(8) 0.3381(8) 0.0286(12) Uani 1 d . .
C12 C 0.2034(3) 0.8326(8) 0.3614(8) 0.0317(13) Uani 1 d . .
C5 C 0.4155(3) 0.7288(8) 0.3846(9) 0.0309(13) Uani 1 d . .
C10 C 0.1218(3) 0.6420(9) 0.4112(9) 0.0363(14) Uani 1 d . .
H10 H 0.0803 0.6199 0.437 0.044 Uiso 1 calc . .
C11 C 0.1411(3) 0.7964(9) 0.3977(8) 0.0355(14) Uani 1 d . .
H11 H 0.1123 0.8774 0.413 0.043 Uiso 1 calc . .
C6 C 0.3481(3) 0.7382(9) 0.4446(8) 0.0342(14) Uani 1 d . .
H6A H 0.3385 0.6481 0.5191 0.041 Uiso 1 calc . .
H6B H 0.342 0.8329 0.5147 0.041 Uiso 1 calc . .
C14 C 0.2720(3) 0.4150(9) 0.3293(8) 0.0379(14) Uani 1 d . .
H14A H 0.2503 0.3167 0.3429 0.057 Uiso 1 calc . .
H14B H 0.304 0.423 0.4181 0.057 Uiso 1 calc . .
H14C H 0.2905 0.4198 0.2131 0.057 Uiso 1 calc . .
C9 C 0.1632(3) 0.5206(8) 0.3870(9) 0.0344(14) Uani 1 d . .
H9 H 0.1492 0.4171 0.3944 0.041 Uiso 1 calc . .
C13 C 0.2262(3) 0.9997(8) 0.3467(9) 0.0381(14) Uani 1 d . .
H13A H 0.2701 0.9998 0.3213 0.057 Uiso 1 calc . .
H13B H 0.2188 1.0537 0.4569 0.057 Uiso 1 calc . .
H13C H 0.2042 1.0523 0.2525 0.057 Uiso 1 calc . .
C8 C 0.2264(3) 0.5498(8) 0.3511(8) 0.0312(12) Uani 1 d . .
C4 C 0.4878(3) 0.7148(14) 0.1350(10) 0.064(3) Uani 1 d . .
H4A H 0.5066 0.6123 0.1544 0.077 Uiso 1 calc A 1
H4B H 0.5133 0.793 0.1948 0.077 Uiso 1 calc A 1
C2 C 0.5531(3) 0.7101(11) -0.1381(11) 0.051(2) Uani 1 d . .
H2A H 0.57 0.6185 -0.0776 0.061 Uiso 1 calc B 1
H2B H 0.5514 0.688 -0.2647 0.061 Uiso 1 calc B 1
C3 C 0.5921(5) 0.8492(11) -0.1039(14) 0.062(2) Uani 1 d . .
H3A H 0.6282 0.8462 -0.1795 0.093 Uiso 1 calc . .
H3B H 0.6051 0.8493 0.0184 0.093 Uiso 1 calc . .
H3C H 0.5686 0.943 -0.1281 0.093 Uiso 1 calc . .
C1A C 0.4863(7) 0.750(2) -0.065(2) 0.029(3) Uani 0.5 d C 1
H1A H 0.4787 0.8632 -0.0817 0.035 Uiso 0.5 calc C 1
O1A O 0.4377(4) 0.6636(14) -0.1524(13) 0.034(2) Uani 0.5 d C 1
H1OA H 0.4438 0.6843 -0.2616 0.051 Uiso 0.5 d C 1
C1B C 0.4906(6) 0.675(2) -0.040(2) 0.032(3) Uani 0.5 d C 2
H1B H 0.4822 0.5618 -0.0494 0.039 Uiso 0.5 calc C 2
O1B O 0.4445(6) 0.7557(16) -0.1385(15) 0.043(3) Uani 0.5 d C 2
H1OB H 0.4485 0.7479 -0.2507 0.065 Uiso 0.5 d C 2
H1 H 0.391(3) 0.716(8) 0.142(10) 0.021(17) Uiso 1 d . .

loop_
_atom_site_aniso_label
_atom_site_aniso_U_11
_atom_site_aniso_U_22
_atom_site_aniso_U_33
_atom_site_aniso_U_23
_atom_site_aniso_U_13
_atom_site_aniso_U_12
O3 0.0217(18) 0.050(3) 0.025(2) 0.004(2) 0.0008(16) -0.0020(17)
O2 0.0323(19) 0.059(4) 0.026(2) -0.002(2) -0.0030(17) -0.002(2)
N1 0.021(2) 0.063(4) 0.028(3) 0.003(3) -0.001(2) 0.000(2)
C7 0.022(2) 0.042(3) 0.022(3) 0.001(2) 0.0012(18) -0.003(2)
C12 0.033(3) 0.041(3) 0.021(3) -0.003(3) -0.001(2) 0.001(2)
C5 0.024(2) 0.039(3) 0.029(3) -0.001(3) -0.001(2) -0.004(2)
C10 0.025(2) 0.055(4) 0.029(3) 0.001(3) -0.002(2) -0.005(2)
C11 0.028(3) 0.055(4) 0.023(3) -0.001(3) -0.003(2) 0.008(2)
C6 0.027(2) 0.050(4) 0.026(3) -0.001(3) 0.003(2) -0.004(2)
C14 0.045(3) 0.043(4) 0.026(3) 0.004(3) 0.000(2) 0.002(3)
C9 0.035(3) 0.046(4) 0.023(3) 0.005(3) -0.003(2) -0.007(2)
C13 0.040(3) 0.043(4) 0.031(3) 0.001(3) 0.000(2) 0.000(2)
C8 0.032(3) 0.040(3) 0.022(3) -0.002(2) -0.004(2) 0.000(2)
C4 0.018(3) 0.143(10) 0.032(4) 0.026(5) 0.002(2) 0.006(4)
C2 0.032(3) 0.080(6) 0.041(4) -0.022(4) 0.014(3) -0.013(3)
C3 0.064(4) 0.060(6) 0.062(6) -0.007(5) 0.033(4) -0.014(4)
C1A 0.023(7) 0.044(9) 0.020(6) 0.004(7) -0.001(5) -0.007(7)
O1A 0.027(4) 0.059(7) 0.015(4) -0.001(5) 0.000(3) -0.011(5)
C1B 0.020(5) 0.051(10) 0.027(7) 0.007(7) 0.000(4) 0.000(7)
O1B 0.038(6) 0.071(9) 0.021(4) 0.000(6) -0.002(4) 0.023(6)

loop_
_atom_type_symbol
_atom_type_description
_atom_type_scat_dispersion_real
_atom_type_scat_dispersion_imag
_atom_type_scat_source
C C 0.0033 0.0016 'International Tables Vol C Tables 4.2.6.8 and 6.1.1.4'
H H 0 0 'International Tables Vol C Tables 4.2.6.8 and 6.1.1.4'
N N 0.0061 0.0033 'International Tables Vol C Tables 4.2.6.8 and 6.1.1.4'
O O 0.0106 0.006 'International Tables Vol C Tables 4.2.6.8 and 6.1.1.4'

loop_
_exptl_crystal_face_index_h
_exptl_crystal_face_index_k
_exptl_crystal_face_index_l
_exptl_crystal_face_perp_dist
-1 0 0 0.075
1 0 0 0.01
0 0 1 0.11
0 0 -1 0.11
0 1 -1 0.12
0 1 1 0.12
0 -1 0 0.18
2 -1 -1 0.05

loop_
_geom_angle_atom_site_label_1
_geom_angle_atom_site_label_2
_geom_angle_atom_site_label_3
_geom_angle
C7 O3 C6 113.4(4)
C5 N1 C4 121.9(5)
C5 N1 H1 117(5)
C4 N1 H1 121(5)
C8 C7 C12 123.0(5)
C8 C7 O3 118.9(5)
C12 C7 O3 118.1(6)
C11 C12 C7 117.3(6)
C11 C12 C13 122.2(6)
C7 C12 C13 120.5(6)
O2 C5 N1 124.0(6)
O2 C5 C6 119.6(6)
N1 C5 C6 116.4(5)
C9 C10 C11 120.6(6)
C9 C10 H10 119.7
C11 C10 H10 119.7
C10 C11 C12 120.7(6)
C10 C11 H11 119.6
C12 C11 H11 119.6
O3 C6 C5 110.6(5)
O3 C6 H6A 109.5
C5 C6 H6A 109.5
O3 C6 H6B 109.5
C5 C6 H6B 109.5
H6A C6 H6B 108.1
C8 C14 H14A 109.5
C8 C14 H14B 109.5
H14A C14 H14B 109.5
C8 C14 H14C 109.5
H14A C14 H14C 109.5
H14B C14 H14C 109.5
C10 C9 C8 121.2(6)
C10 C9 H9 119.4
C8 C9 H9 119.4
C12 C13 H13A 109.5
C12 C13 H13B 109.5
H13A C13 H13B 109.5
C12 C13 H13C 109.5
H13A C13 H13C 109.5
H13B C13 H13C 109.5
C7 C8 C9 117.1(6)
C7 C8 C14 122.2(5)
C9 C8 C14 120.7(6)
C1B C4 N1 114.9(8)
N1 C4 C1A 111.3(7)
N1 C4 H4A 109.4
C1A C4 H4A 109.4
N1 C4 H4B 109.4
C1A C4 H4B 109.4
H4A C4 H4B 108
C3 C2 C1B 124.0(9)
C3 C2 C1A 106.4(9)
C3 C2 H2A 110.4
C1A C2 H2A 110.4
C3 C2 H2B 110.4
C1A C2 H2B 110.4
H2A C2 H2B 108.6
C2 C3 H3A 109.5
C2 C3 H3B 109.5
H3A C3 H3B 109.5
C2 C3 H3C 109.5
H3A C3 H3C 109.5
H3B C3 H3C 109.5
O1A C1A C4 111.3(12)
O1A C1A C2 113.0(12)
C4 C1A C2 106.4(11)
O1A C1A H1A 108.7
C4 C1A H1A 108.7
C2 C1A H1A 108.7
C1A O1A H1OA 103
C4 C1B O1B 111.0(13)
C4 C1B C2 116.7(12)
O1B C1B C2 105.0(13)
C4 C1B H1B 107.9
O1B C1B H1B 107.9
C2 C1B H1B 107.9
C1B O1B H1OB 114.4

loop_
_geom_bond_atom_site_label_1
_geom_bond_atom_site_label_2
_geom_bond_distance
O3 C7 1.405(7)
O3 C6 1.433(7)
O2 C5 1.227(8)
N1 C5 1.324(8)
N1 C4 1.462(8)
N1 H1 0.90(8)
C7 C8 1.387(9)
C7 C12 1.401(9)
C12 C11 1.397(9)
C12 C13 1.503(9)
C5 C6 1.515(8)
C10 C9 1.372(9)
C10 C11 1.377(10)
C10 H10 0.93
C11 H11 0.93
C6 H6A 0.97
C6 H6B 0.97
C14 C8 1.513(9)
C14 H14A 0.96
C14 H14B 0.96
C14 H14C 0.96
C9 C8 1.401(8)
C9 H9 0.93
C13 H13A 0.96
C13 H13B 0.96
C13 H13C 0.96
C4 C1B 1.357(18)
C4 C1A 1.533(17)
C4 H4A 0.97
C4 H4B 0.97
C2 C3 1.469(11)
C2 C1B 1.560(15)
C2 C1A 1.571(16)
C2 H2A 0.97
C2 H2B 0.97
C3 H3A 0.96
C3 H3B 0.96
C3 H3C 0.96
C1A O1A 1.435(17)
C1A H1A 0.98
O1A H1OA 0.85
C1B O1B 1.412(19)
C1B H1B 0.98
O1B H1OB 0.85

loop_
_geom_hbond_atom_site_label_D
_geom_hbond_atom_site_label_H
_geom_hbond_atom_site_label_A
_geom_hbond_distance_DH
_geom_hbond_distance_HA
_geom_hbond_distance_DA
_geom_hbond_angle_DHA
_geom_hbond_site_symmetry_A
O1A H1OA O2 0.85 1.89 2.735(11) 180 1_554
O1B H1OB O2 0.85 1.92 2.769(12) 179.8 1_554
N1 H1 O3 0.90(8) 2.14(7) 2.614(7) 112(6) .
